data_4102540
loop_
_publ_author_name
'Igor L. Fedushkin'
'Alexander S. Nikipelov'
'Konstantin A. Lyssenko'

_publ_section_title
;
 Reversible Addition of Alkynes to Gallium Complex of Chelating Diamide
 Ligand
;
_journal_name_full 'Journal of the American Chemical Society'
_journal_page_first 7874
_journal_page_last 7875
_journal_paper_doi 10.1021/ja103467a
_journal_volume 132
_journal_year 2010
_chemical_formula_moiety 'C82 H92 Ga2 N4 O4, C6 H6'
_chemical_formula_sum 'C88 H98 Ga2 N4 O4'
_chemical_formula_weight 1415.14
_chemical_name_systematic
; 
 ? 
;
_space_group_IT_number 15
_symmetry_cell_setting monoclinic
_symmetry_space_group_name_Hall '-C 2yc'
_symmetry_space_group_name_H-M 'C 1 2/c 1'
_atom_sites_solution_hydrogens geom
_atom_sites_solution_primary direct
_atom_sites_solution_secondary difmap
_audit_creation_method SHELXL-97
_cell_angle_alpha 90.00
_cell_angle_beta 100.678(3)
_cell_angle_gamma 90.00
_cell_formula_units_Z 8
_cell_length_a 29.176(4)
_cell_length_b 12.985(2)
_cell_length_c 39.497(6)
_cell_measurement_reflns_used 655
_cell_measurement_temperature 100(2)
_cell_measurement_theta_max 27
_cell_measurement_theta_min 3
_cell_volume 14704(4)
_computing_cell_refinement 'Bruker SAINT'
_computing_data_collection 'Bruker APEX II'
_computing_data_reduction 'Bruker SAINT'
_computing_molecular_graphics 'Bruker SHELXTL'
_computing_publication_material 'Bruker SHELXTL'
_computing_structure_refinement 'SHELXL-97 (Sheldrick, 1997)'
_computing_structure_solution 'SHELXS-97 (Sheldrick, 1997)'
_diffrn_ambient_temperature 100(2)
_diffrn_measured_fraction_theta_full 0.999
_diffrn_measured_fraction_theta_max 0.999
_diffrn_measurement_device_type 'Bruker APEX II CCD area detector''
_diffrn_measurement_method 'omega scans'
_diffrn_radiation_monochromator graphite
_diffrn_radiation_source 'fine-focus sealed tube'
_diffrn_radiation_type MoK\a
_diffrn_radiation_wavelength 0.71073
_diffrn_reflns_av_R_equivalents 0.0903
_diffrn_reflns_av_sigmaI/netI 0.1652
_diffrn_reflns_limit_h_max 37
_diffrn_reflns_limit_h_min -33
_diffrn_reflns_limit_k_max 16
_diffrn_reflns_limit_k_min -16
_diffrn_reflns_limit_l_max 50
_diffrn_reflns_limit_l_min -50
_diffrn_reflns_number 58589
_diffrn_reflns_theta_full 27.00
_diffrn_reflns_theta_max 27.00
_diffrn_reflns_theta_min 1.42
_exptl_absorpt_coefficient_mu 0.788
_exptl_absorpt_correction_T_max 0.925
_exptl_absorpt_correction_T_min 0.911
_exptl_absorpt_correction_type multi-scan
_exptl_absorpt_process_details SADABS
_exptl_crystal_colour pink
_exptl_crystal_density_diffrn 1.279
_exptl_crystal_density_method 'not measured'
_exptl_crystal_description plate
_exptl_crystal_F_000 5984
_exptl_crystal_size_max 0.12
_exptl_crystal_size_mid 0.10
_exptl_crystal_size_min 0.10
_refine_diff_density_max 0.648
_refine_diff_density_min -0.689
_refine_diff_density_rms 0.095
_refine_ls_extinction_method none
_refine_ls_goodness_of_fit_ref 0.956
_refine_ls_hydrogen_treatment constr
_refine_ls_matrix_type full
_refine_ls_number_parameters 879
_refine_ls_number_reflns 16047
_refine_ls_number_restraints 0
_refine_ls_restrained_S_all 0.956
_refine_ls_R_factor_all 0.1475
_refine_ls_R_factor_gt 0.0616
_refine_ls_shift/su_max 0.000
_refine_ls_shift/su_mean 0.002
_refine_ls_structure_factor_coef Fsqd
_refine_ls_weighting_details 'calc w=1/[\s^2^(Fo^2^)+(0.0438P)^2^+0.0000P] where P=(Fo^2^+2Fc^2^)/3'
_refine_ls_weighting_scheme calc
_refine_ls_wR_factor_gt 0.1061
_refine_ls_wR_factor_ref 0.1355
_reflns_number_gt 8476
_reflns_number_total 16047
_reflns_threshold_expression I>2\s(I)
_cod_data_source_file ja103467a_si_003.cif
_cod_data_source_block methyl-2-butynoate
_cod_original_sg_symbol_H-M 'C 2/c'
_cod_database_code 4102540

loop_
_symmetry_equiv_pos_as_xyz
'x, y, z'
'-x, y, -z+1/2'
'x+1/2, y+1/2, z'
'-x+1/2, y+1/2, -z+1/2'
'-x, -y, -z'
'x, -y, z-1/2'
'-x+1/2, -y+1/2, -z'
'x+1/2, -y+1/2, z-1/2'

loop_
_atom_site_label
_atom_site_type_symbol
_atom_site_fract_x
_atom_site_fract_y
_atom_site_fract_z
_atom_site_U_iso_or_equiv
_atom_site_adp_type
_atom_site_occupancy
_atom_site_symmetry_multiplicity
_atom_site_calc_flag
_atom_site_refinement_flags
_atom_site_disorder_assembly
_atom_site_disorder_group
Ga1 Ga 0.214617(16) 0.78788(4) 0.006138(11) 0.01535(12) Uani 1 1 d . . .
N1 N 0.15371(11) 0.7960(3) -0.02123(8) 0.0144(8) Uani 1 1 d . . .
C1 C 0.12830(15) 0.8234(3) 0.00619(11) 0.0179(10) Uani 1 1 d . . .
O1 O 0.25968(12) 0.9730(3) 0.07635(9) 0.0387(9) Uani 1 1 d . . .
O2 O 0.21993(12) 1.0883(2) 0.04076(9) 0.0416(10) Uani 1 1 d . . .
N2 N 0.17701(12) 0.6944(3) 0.03871(8) 0.0155(8) Uani 1 1 d . . .
C2 C 0.13626(15) 0.7331(3) 0.03251(10) 0.0165(10) Uani 1 1 d . . .
C3 C 0.09186(14) 0.7099(3) 0.04354(10) 0.0168(10) Uani 1 1 d . . .
C4 C 0.05748(15) 0.7666(3) 0.02184(10) 0.0191(10) Uani 1 1 d . . .
C5 C 0.07514(15) 0.8315(3) -0.00169(11) 0.0171(10) Uani 1 1 d . . .
C6 C 0.04489(15) 0.8879(3) -0.02507(11) 0.0224(11) Uani 1 1 d . . .
H6A H 0.0557 0.9298 -0.0410 0.027 Uiso 1 1 calc R . .
C7 C -0.00340(16) 0.8810(4) -0.02441(12) 0.0272(12) Uani 1 1 d . . .
H7A H -0.0242 0.9188 -0.0404 0.033 Uiso 1 1 calc R . .
C8 C -0.02075(16) 0.8211(4) -0.00130(12) 0.0278(12) Uani 1 1 d . . .
H8A H -0.0527 0.8197 -0.0017 0.033 Uiso 1 1 calc R . .
C9 C 0.00967(15) 0.7607(3) 0.02332(11) 0.0220(11) Uani 1 1 d . . .
C10 C -0.00198(16) 0.6944(4) 0.04864(11) 0.0262(12) Uani 1 1 d . . .
H10A H -0.0331 0.6872 0.0506 0.031 Uiso 1 1 calc R . .
C11 C 0.03169(16) 0.6401(4) 0.07056(12) 0.0278(12) Uani 1 1 d . . .
H11A H 0.0228 0.5986 0.0874 0.033 Uiso 1 1 calc R . .
C12 C 0.07954(16) 0.6458(3) 0.06809(11) 0.0222(11) Uani 1 1 d . . .
H12A H 0.1019 0.6075 0.0826 0.027 Uiso 1 1 calc R . .
C13 C 0.13277(14) 0.8164(3) -0.05643(10) 0.0154(10) Uani 1 1 d . . .
C14 C 0.13800(16) 0.9120(3) -0.07223(11) 0.0227(11) Uani 1 1 d . B .
C15 C 0.11749(16) 0.9261(4) -0.10649(11) 0.0293(12) Uani 1 1 d . . .
H15B H 0.1211 0.9889 -0.1170 0.035 Uiso 1 1 calc R . .
C16 C 0.09190(16) 0.8492(4) -0.12524(12) 0.0286(12) Uani 1 1 d . . .
H16B H 0.0786 0.8601 -0.1482 0.034 Uiso 1 1 calc R . .
C17 C 0.08616(16) 0.7565(4) -0.10990(11) 0.0275(12) Uani 1 1 d . . .
H17A H 0.0682 0.7054 -0.1225 0.033 Uiso 1 1 calc R . .
C18 C 0.10688(16) 0.7378(3) -0.07563(11) 0.0224(10) Uani 1 1 d . . .
C22 C 0.09959(18) 0.6341(4) -0.06011(12) 0.0304(12) Uani 1 1 d . . .
H22A H 0.1145 0.6363 -0.0358 0.037 Uiso 1 1 calc R . .
C23 C 0.12326(19) 0.5502(4) -0.07719(15) 0.0460(15) Uani 1 1 d . . .
H23A H 0.1555 0.5673 -0.0759 0.069 Uiso 1 1 calc R . .
H23B H 0.1084 0.5440 -0.1009 0.069 Uiso 1 1 calc R . .
H23C H 0.1209 0.4860 -0.0656 0.069 Uiso 1 1 calc R . .
C24 C 0.04851(19) 0.6080(4) -0.06175(14) 0.0458(15) Uani 1 1 d . . .
H24A H 0.0339 0.6617 -0.0509 0.069 Uiso 1 1 calc R . .
H24B H 0.0460 0.5441 -0.0500 0.069 Uiso 1 1 calc R . .
H24C H 0.0333 0.6018 -0.0854 0.069 Uiso 1 1 calc R . .
C19 C 0.16267(19) 1.0021(4) -0.05248(12) 0.0337(13) Uani 1 1 d . . .
H19B H 0.1810 0.9721 -0.0315 0.040 Uiso 1 1 calc R A 1
C25 C 0.18757(14) 0.6133(3) 0.06416(11) 0.0180(10) Uani 1 1 d . . .
C20 C 0.2003(4) 1.0515(8) -0.0726(3) 0.025(2) Uiso 0.50 1 d P B 1
H20A H 0.2254 1.0036 -0.0726 0.038 Uiso 0.50 1 calc PR B 1
H20E H 0.2124 1.1139 -0.0613 0.038 Uiso 0.50 1 calc PR B 1
H20F H 0.1857 1.0664 -0.0959 0.038 Uiso 0.50 1 calc PR B 1
C21 C 0.1354(4) 1.0822(8) -0.0407(3) 0.031(3) Uiso 0.50 1 d P B 1
H21D H 0.1356 1.0733 -0.0165 0.047 Uiso 0.50 1 calc PR B 1
H21E H 0.1039 1.0787 -0.0532 0.047 Uiso 0.50 1 calc PR B 1
H21F H 0.1485 1.1481 -0.0445 0.047 Uiso 0.50 1 calc PR B 1
C26 C 0.21301(15) 0.6403(3) 0.09679(11) 0.0197(10) Uani 1 1 d . . .
C21' C 0.1295(4) 1.1057(8) -0.0596(3) 0.041(3) Uiso 0.50 1 d P B 2
H21G H 0.1025 1.0970 -0.0493 0.062 Uiso 0.50 1 calc PR B 2
H21H H 0.1200 1.1156 -0.0840 0.062 Uiso 0.50 1 calc PR B 2
H21I H 0.1469 1.1647 -0.0498 0.062 Uiso 0.50 1 calc PR B 2
C20' C 0.2059(5) 1.0232(12) -0.0587(4) 0.067(5) Uiso 0.50 1 d P B 2
H20G H 0.2250 0.9625 -0.0546 0.101 Uiso 0.50 1 calc PR B 2
H20H H 0.2197 1.0773 -0.0436 0.101 Uiso 0.50 1 calc PR B 2
H20I H 0.2037 1.0445 -0.0822 0.101 Uiso 0.50 1 calc PR B 2
C27 C 0.21948(16) 0.5658(4) 0.12249(12) 0.0289(12) Uani 1 1 d . . .
H27A H 0.2358 0.5824 0.1443 0.035 Uiso 1 1 calc R . .
C28 C 0.20210(17) 0.4679(4) 0.11604(13) 0.0322(13) Uani 1 1 d . . .
H28A H 0.2056 0.4194 0.1337 0.039 Uiso 1 1 calc R . .
C29 C 0.17947(17) 0.4415(4) 0.08338(13) 0.0323(13) Uani 1 1 d . . .
H29A H 0.1688 0.3743 0.0792 0.039 Uiso 1 1 calc R . .
C30 C 0.17210(15) 0.5119(3) 0.05652(11) 0.0225(11) Uani 1 1 d . D .
C31 C 0.23166(15) 0.7489(3) 0.10367(11) 0.0222(11) Uani 1 1 d . . .
H31A H 0.2352 0.7782 0.0814 0.027 Uiso 1 1 calc R . .
C32 C 0.19613(16) 0.8153(4) 0.11765(11) 0.0290(12) Uani 1 1 d . . .
H32A H 0.1665 0.8113 0.1023 0.043 Uiso 1 1 calc R . .
H32B H 0.2066 0.8855 0.1194 0.043 Uiso 1 1 calc R . .
H32C H 0.1930 0.7908 0.1400 0.043 Uiso 1 1 calc R . .
C33 C 0.27972(16) 0.7524(4) 0.12710(11) 0.0314(13) Uani 1 1 d . . .
H33A H 0.3011 0.7101 0.1175 0.047 Uiso 1 1 calc R . .
H33B H 0.2773 0.7272 0.1496 0.047 Uiso 1 1 calc R . .
H33C H 0.2909 0.8221 0.1289 0.047 Uiso 1 1 calc R . .
C34 C 0.14907(18) 0.4791(4) 0.02041(13) 0.0358(13) Uani 1 1 d . . .
H34B H 0.1441 0.5408 0.0059 0.043 Uiso 0.50 1 d PR C 2
H34A H 0.1319 0.5372 0.0097 0.043 Uiso 0.50 1 d PR C 1
C35' C 0.1882(4) 0.4572(10) 0.0004(3) 0.057(4) Uiso 0.50 1 d P D 2
H35A H 0.2136 0.5039 0.0077 0.085 Uiso 0.50 1 calc PR D 2
H35B H 0.1766 0.4662 -0.0238 0.085 Uiso 0.50 1 calc PR D 2
H35C H 0.1989 0.3877 0.0046 0.085 Uiso 0.50 1 calc PR D 2
C36' C 0.1163(5) 0.3932(10) 0.0184(3) 0.059(4) Uiso 0.50 1 d P D 2
H36D H 0.1322 0.3300 0.0155 0.088 Uiso 0.50 1 calc PR D 2
H36E H 0.0914 0.4032 -0.0009 0.088 Uiso 0.50 1 calc PR D 2
H36F H 0.1039 0.3901 0.0392 0.088 Uiso 0.50 1 calc PR D 2
C35 C 0.0996(4) 0.4280(9) 0.0209(3) 0.042(3) Uiso 0.50 1 d P D 1
H35D H 0.0851 0.4622 0.0377 0.064 Uiso 0.50 1 calc PR D 1
H35E H 0.1037 0.3564 0.0268 0.064 Uiso 0.50 1 calc PR D 1
H35F H 0.0802 0.4345 -0.0014 0.064 Uiso 0.50 1 calc PR D 1
C36 C 0.1785(4) 0.4037(10) 0.0040(3) 0.052(3) Uiso 0.50 1 d P D 1
H36A H 0.2087 0.4333 0.0039 0.078 Uiso 0.50 1 calc PR D 1
H36B H 0.1634 0.3897 -0.0193 0.078 Uiso 0.50 1 calc PR D 1
H36C H 0.1821 0.3407 0.0169 0.078 Uiso 0.50 1 calc PR D 1
C37 C 0.19932(15) 0.9149(3) 0.03118(11) 0.0193(10) Uani 1 1 d . . .
C38 C 0.15303(16) 0.9162(3) 0.02792(10) 0.0178(10) Uani 1 1 d . . .
C39 C 0.22912(16) 0.9909(3) 0.05202(12) 0.0212(10) Uani 1 1 d . . .
C40 C 0.2477(2) 1.1679(4) 0.06076(16) 0.0600(18) Uani 1 1 d . . .
H40A H 0.2388 1.2341 0.0509 0.090 Uiso 1 1 calc R . .
H40B H 0.2802 1.1562 0.0605 0.090 Uiso 1 1 calc R . .
H40C H 0.2426 1.1661 0.0841 0.090 Uiso 1 1 calc R . .
C41 C 0.12383(16) 0.9883(4) 0.04502(11) 0.0279(12) Uani 1 1 d . . .
H41A H 0.1434 1.0406 0.0573 0.042 Uiso 1 1 calc R . .
H41B H 0.1090 0.9503 0.0608 0.042 Uiso 1 1 calc R . .
H41C H 0.1005 1.0198 0.0278 0.042 Uiso 1 1 calc R . .
O1A O 0.01023(11) 0.5433(2) 0.14781(8) 0.0271(8) Uani 1 1 d . . .
N1A N 0.09839(11) 0.6978(3) 0.25684(8) 0.0137(8) Uani 1 1 d . . .
C1A C 0.11904(14) 0.7127(3) 0.22573(10) 0.0121(9) Uani 1 1 d . . .
Ga2 Ga 0.034814(16) 0.73013(3) 0.237088(11) 0.01260(12) Uani 1 1 d . . .
O2A O -0.03044(10) 0.6754(2) 0.16335(7) 0.0245(7) Uani 1 1 d . . .
N2A N 0.07012(12) 0.8647(3) 0.21699(8) 0.0129(8) Uani 1 1 d . . .
C2A C 0.11021(14) 0.8283(3) 0.21582(10) 0.0117(9) Uani 1 1 d . . .
C3A C 0.15328(14) 0.8738(3) 0.20823(10) 0.0137(9) Uani 1 1 d . . .
C4A C 0.18745(14) 0.7965(3) 0.21630(10) 0.0162(10) Uani 1 1 d . . .
C5A C 0.17141(14) 0.7030(3) 0.22786(10) 0.0142(9) Uani 1 1 d . . .
C6A C 0.20190(15) 0.6244(3) 0.23603(10) 0.0200(10) Uani 1 1 d . . .
H6AA H 0.1919 0.5617 0.2434 0.024 Uiso 1 1 calc R . .
C7A C 0.24947(16) 0.6386(4) 0.23329(11) 0.0281(12) Uani 1 1 d . . .
H7AA H 0.2704 0.5846 0.2391 0.034 Uiso 1 1 calc R . .
C8A C 0.26506(16) 0.7294(4) 0.22234(10) 0.0257(11) Uani 1 1 d . . .
H8AA H 0.2963 0.7362 0.2206 0.031 Uiso 1 1 calc R . .
C9A C 0.23449(15) 0.8130(3) 0.21366(10) 0.0197(10) Uani 1 1 d . . .
C10A C 0.24560(15) 0.9115(4) 0.20239(11) 0.0221(11) Uani 1 1 d . . .
H10B H 0.2762 0.9261 0.2005 0.027 Uiso 1 1 calc R . .
C11A C 0.21228(15) 0.9857(4) 0.19422(11) 0.0219(11) Uani 1 1 d . . .
H11B H 0.2208 1.0494 0.1866 0.026 Uiso 1 1 calc R . .
C12A C 0.16523(15) 0.9687(3) 0.19698(10) 0.0174(10) Uani 1 1 d . . .
H12B H 0.1430 1.0203 0.1914 0.021 Uiso 1 1 calc R . .
C13A C 0.12398(14) 0.6454(3) 0.28588(10) 0.0149(9) Uani 1 1 d . . .
C14A C 0.16077(15) 0.6949(3) 0.30775(10) 0.0199(10) Uani 1 1 d . . .
C15A C 0.18621(16) 0.6418(4) 0.33602(11) 0.0234(11) Uani 1 1 d . . .
H15A H 0.2107 0.6754 0.3502 0.028 Uiso 1 1 calc R . .
C16A C 0.17627(16) 0.5424(4) 0.34345(11) 0.0256(11) Uani 1 1 d . . .
H16A H 0.1938 0.5081 0.3622 0.031 Uiso 1 1 calc R . .
C17A C 0.13906(16) 0.4939(4) 0.32210(11) 0.0235(11) Uani 1 1 d . . .
H17B H 0.1316 0.4266 0.3270 0.028 Uiso 1 1 calc R . .
C18A C 0.11283(15) 0.5429(3) 0.29370(10) 0.0182(10) Uani 1 1 d . . .
C19A C 0.17213(15) 0.8080(3) 0.30433(11) 0.0220(11) Uani 1 1 d . . .
H19A H 0.1536 0.8334 0.2827 0.026 Uiso 1 1 calc R . .
C20A C 0.22386(16) 0.8275(4) 0.30346(12) 0.0349(13) Uani 1 1 d . . .
H20B H 0.2326 0.7891 0.2849 0.052 Uiso 1 1 calc R . .
H20C H 0.2426 0.8060 0.3249 0.052 Uiso 1 1 calc R . .
H20D H 0.2287 0.8996 0.3001 0.052 Uiso 1 1 calc R . .
C21A C 0.15811(18) 0.8688(4) 0.33374(12) 0.0333(13) Uani 1 1 d . . .
H21A H 0.1258 0.8565 0.3342 0.050 Uiso 1 1 calc R . .
H21B H 0.1629 0.9409 0.3304 0.050 Uiso 1 1 calc R . .
H21C H 0.1768 0.8472 0.3552 0.050 Uiso 1 1 calc R . .
C23A C 0.04910(17) 0.4068(4) 0.29096(12) 0.0290(12) Uani 1 1 d . . .
H23D H 0.0372 0.4426 0.3088 0.043 Uiso 1 1 calc R . .
H23E H 0.0707 0.3547 0.3011 0.043 Uiso 1 1 calc R . .
H23F H 0.0238 0.3752 0.2755 0.043 Uiso 1 1 calc R . .
C24A C 0.07410(16) 0.4831(3) 0.27110(11) 0.0202(10) Uani 1 1 d . . .
H24D H 0.0509 0.5331 0.2601 0.024 Uiso 1 1 calc R . .
C25A C 0.09337(17) 0.4274(3) 0.24239(11) 0.0269(12) Uani 1 1 d . . .
H25A H 0.1089 0.4761 0.2302 0.040 Uiso 1 1 calc R . .
H25B H 0.0681 0.3960 0.2267 0.040 Uiso 1 1 calc R . .
H25C H 0.1151 0.3752 0.2524 0.040 Uiso 1 1 calc R . .
C26A C 0.05851(14) 0.9687(3) 0.20543(10) 0.0134(9) Uani 1 1 d . . .
C27A C 0.03847(14) 0.9854(3) 0.17079(10) 0.0143(9) Uani 1 1 d . . .
C28A C 0.02679(15) 1.0859(3) 0.16052(11) 0.0198(10) Uani 1 1 d . . .
H28B H 0.0140 1.0992 0.1376 0.024 Uiso 1 1 calc R . .
C29A C 0.03383(15) 1.1665(3) 0.18372(12) 0.0241(11) Uani 1 1 d . . .
H29B H 0.0248 1.2329 0.1766 0.029 Uiso 1 1 calc R . .
C30A C 0.05441(15) 1.1481(3) 0.21760(11) 0.0205(10) Uani 1 1 d . . .
H30A H 0.0596 1.2030 0.2330 0.025 Uiso 1 1 calc R . .
C31A C 0.06758(14) 1.0493(3) 0.22928(11) 0.0153(10) Uani 1 1 d . . .
C32A C 0.03117(15) 0.8994(3) 0.14446(10) 0.0175(10) Uani 1 1 d . . .
H32D H 0.0360 0.8340 0.1570 0.021 Uiso 1 1 calc R . .
C33A C -0.01796(15) 0.8980(4) 0.12302(11) 0.0250(11) Uani 1 1 d . . .
H33D H -0.0403 0.8937 0.1380 0.037 Uiso 1 1 calc R . .
H33E H -0.0214 0.8395 0.1079 0.037 Uiso 1 1 calc R . .
H33F H -0.0232 0.9600 0.1096 0.037 Uiso 1 1 calc R . .
C34A C 0.06744(17) 0.9059(4) 0.12089(12) 0.0342(13) Uani 1 1 d . . .
H34C H 0.0982 0.9066 0.1347 0.051 Uiso 1 1 calc R . .
H34D H 0.0626 0.9678 0.1074 0.051 Uiso 1 1 calc R . .
H34E H 0.0642 0.8473 0.1058 0.051 Uiso 1 1 calc R . .
C35A C 0.09098(15) 1.0300(3) 0.26624(11) 0.0185(10) Uani 1 1 d . . .
H35G H 0.1132 0.9734 0.2662 0.022 Uiso 1 1 calc R . .
C36A C 0.05512(15) 0.9959(3) 0.28768(11) 0.0236(11) Uani 1 1 d . . .
H36G H 0.0383 0.9373 0.2770 0.035 Uiso 1 1 calc R . .
H36H H 0.0337 1.0512 0.2891 0.035 Uiso 1 1 calc R . .
H36I H 0.0708 0.9777 0.3104 0.035 Uiso 1 1 calc R . .
C37X C 0.11804(17) 1.1231(4) 0.28282(12) 0.0324(13) Uani 1 1 d . . .
H37A H 0.1405 1.1438 0.2692 0.049 Uiso 1 1 calc R . .
H37B H 0.1339 1.1054 0.3056 0.049 Uiso 1 1 calc R . .
H37C H 0.0968 1.1788 0.2841 0.049 Uiso 1 1 calc R . .
C37A C 0.04341(14) 0.6532(3) 0.19514(10) 0.0129(9) Uani 1 1 d . . .
C38A C 0.08931(15) 0.6550(3) 0.19447(10) 0.0131(9) Uani 1 1 d . . .
C39A C 0.00842(16) 0.6166(3) 0.16648(11) 0.0198(10) Uani 1 1 d . . .
C40A C -0.06784(16) 0.6489(4) 0.13570(12) 0.0338(13) Uani 1 1 d . . .
H40D H -0.0935 0.6951 0.1357 0.051 Uiso 1 1 calc R . .
H40E H -0.0777 0.5796 0.1387 0.051 Uiso 1 1 calc R . .
H40F H -0.0573 0.6543 0.1141 0.051 Uiso 1 1 calc R . .
C41A C 0.11291(15) 0.6234(3) 0.16501(10) 0.0206(11) Uani 1 1 d . . .
H41D H 0.0908 0.5888 0.1477 0.031 Uiso 1 1 calc R . .
H41E H 0.1384 0.5778 0.1735 0.031 Uiso 1 1 calc R . .
H41F H 0.1245 0.6835 0.1552 0.031 Uiso 1 1 calc R . .
C1S C 0.0768(2) 0.2897(4) 0.10611(15) 0.0453(15) Uani 1 1 d . . .
H1SA H 0.0515 0.3068 0.0890 0.054 Uiso 1 1 calc R . .
C2S C 0.0865(2) 0.3469(4) 0.13544(19) 0.056(2) Uani 1 1 d . . .
H2SA H 0.0682 0.4037 0.1382 0.068 Uiso 1 1 calc R . .
C3S C 0.1234(2) 0.3206(4) 0.16084(16) 0.0513(18) Uani 1 1 d . . .
H3SA H 0.1298 0.3593 0.1810 0.062 Uiso 1 1 calc R . .
C4S C 0.1510(2) 0.2366(4) 0.15656(14) 0.0431(15) Uani 1 1 d . . .
H4SA H 0.1762 0.2192 0.1737 0.052 Uiso 1 1 calc R . .
C5S C 0.14112(18) 0.1794(4) 0.12698(13) 0.0341(13) Uani 1 1 d . . .
H5SA H 0.1593 0.1223 0.1241 0.041 Uiso 1 1 calc R . .
C6S C 0.10445(19) 0.2065(4) 0.10171(14) 0.0395(14) Uani 1 1 d . . .
H6SB H 0.0981 0.1685 0.0814 0.047 Uiso 1 1 calc R . .

loop_
_atom_site_aniso_label
_atom_site_aniso_U_11
_atom_site_aniso_U_22
_atom_site_aniso_U_33
_atom_site_aniso_U_23
_atom_site_aniso_U_13
_atom_site_aniso_U_12
Ga1 0.0126(3) 0.0171(3) 0.0159(2) 0.0000(2) 0.0017(2) 0.0012(2)
N1 0.0142(19) 0.019(2) 0.0094(17) 0.0013(15) 0.0006(15) 0.0046(16)
C1 0.019(3) 0.019(2) 0.016(2) 0.0026(19) 0.006(2) 0.003(2)
O1 0.037(2) 0.033(2) 0.038(2) 0.0008(17) -0.0154(18) -0.0038(18)
O2 0.042(2) 0.0184(19) 0.055(2) -0.0041(17) -0.0149(19) -0.0051(17)
N2 0.015(2) 0.017(2) 0.0131(18) 0.0020(15) -0.0022(16) -0.0006(16)
C2 0.018(3) 0.019(2) 0.012(2) -0.0021(19) 0.0012(18) -0.004(2)
C3 0.015(2) 0.020(2) 0.017(2) -0.0019(19) 0.0045(19) -0.001(2)
C4 0.021(3) 0.021(2) 0.018(2) -0.001(2) 0.009(2) -0.004(2)
C5 0.017(2) 0.017(2) 0.019(2) -0.0047(19) 0.007(2) 0.005(2)
C6 0.016(3) 0.025(3) 0.026(3) 0.003(2) 0.004(2) 0.004(2)
C7 0.016(3) 0.039(3) 0.026(3) -0.002(2) 0.001(2) 0.005(2)
C8 0.012(2) 0.040(3) 0.031(3) -0.008(2) 0.003(2) 0.000(2)
C9 0.016(2) 0.029(3) 0.023(2) -0.007(2) 0.007(2) -0.004(2)
C10 0.014(3) 0.040(3) 0.026(3) -0.009(2) 0.007(2) -0.011(2)
C11 0.024(3) 0.034(3) 0.029(3) 0.001(2) 0.011(2) -0.011(2)
C12 0.021(3) 0.024(3) 0.021(2) 0.001(2) 0.001(2) -0.004(2)
C13 0.008(2) 0.025(3) 0.013(2) -0.0013(18) -0.0002(18) 0.0027(19)
C14 0.023(3) 0.023(3) 0.022(2) 0.005(2) 0.004(2) 0.007(2)
C15 0.028(3) 0.040(3) 0.021(3) 0.012(2) 0.006(2) 0.004(2)
C16 0.022(3) 0.042(3) 0.020(3) 0.011(2) 0.000(2) 0.005(2)
C17 0.021(3) 0.038(3) 0.021(2) -0.002(2) -0.003(2) 0.003(2)
C18 0.022(3) 0.026(3) 0.020(2) 0.001(2) 0.006(2) 0.000(2)
C22 0.041(3) 0.023(3) 0.023(3) 0.000(2) -0.003(2) -0.005(2)
C23 0.039(4) 0.027(3) 0.070(4) -0.004(3) 0.004(3) 0.001(3)
C24 0.049(4) 0.033(3) 0.058(4) 0.002(3) 0.016(3) -0.009(3)
C19 0.045(4) 0.025(3) 0.027(3) 0.011(2) -0.003(3) -0.009(3)
C25 0.010(2) 0.025(3) 0.019(2) 0.008(2) 0.003(2) 0.001(2)
C26 0.015(2) 0.025(3) 0.020(2) 0.004(2) 0.004(2) 0.000(2)
C27 0.023(3) 0.039(3) 0.023(3) 0.013(2) 0.000(2) 0.003(2)
C28 0.028(3) 0.034(3) 0.034(3) 0.020(2) 0.004(2) 0.002(2)
C29 0.028(3) 0.026(3) 0.042(3) 0.013(2) 0.002(3) -0.001(2)
C30 0.014(3) 0.025(3) 0.026(3) 0.007(2) -0.002(2) 0.000(2)
C31 0.017(2) 0.033(3) 0.015(2) 0.000(2) 0.0008(19) 0.003(2)
C32 0.027(3) 0.038(3) 0.022(3) -0.001(2) 0.005(2) 0.004(2)
C33 0.025(3) 0.043(3) 0.024(3) -0.004(2) -0.001(2) -0.003(2)
C34 0.041(3) 0.026(3) 0.037(3) 0.006(2) -0.001(3) -0.006(3)
C37 0.019(3) 0.020(3) 0.018(2) -0.0019(19) 0.002(2) -0.003(2)
C38 0.024(3) 0.015(2) 0.013(2) -0.0004(18) 0.001(2) 0.005(2)
C39 0.018(3) 0.022(3) 0.025(3) -0.003(2) 0.008(2) 0.002(2)
C40 0.065(4) 0.023(3) 0.079(5) -0.013(3) -0.021(4) -0.013(3)
C41 0.022(3) 0.033(3) 0.027(3) -0.008(2) 0.002(2) 0.005(2)
O1A 0.032(2) 0.0237(19) 0.0259(18) -0.0134(15) 0.0071(16) -0.0079(16)
N1A 0.0134(19) 0.019(2) 0.0092(17) 0.0019(15) 0.0030(15) 0.0074(16)
C1A 0.011(2) 0.012(2) 0.014(2) -0.0004(18) 0.0038(17) 0.0059(19)
Ga2 0.0118(3) 0.0133(2) 0.0127(2) -0.0001(2) 0.00239(19) 0.0006(2)
O2A 0.0128(17) 0.035(2) 0.0237(17) -0.0057(15) -0.0011(14) -0.0042(15)
N2A 0.012(2) 0.0127(19) 0.0133(18) -0.0005(15) 0.0002(15) 0.0013(15)
C2A 0.010(2) 0.015(2) 0.009(2) -0.0040(17) -0.0006(18) -0.0009(19)
C3A 0.014(2) 0.018(2) 0.009(2) -0.0008(18) 0.0013(18) 0.0020(19)
C4A 0.014(2) 0.023(3) 0.013(2) -0.0019(19) 0.0043(19) 0.000(2)
C5A 0.013(2) 0.020(2) 0.009(2) -0.0004(18) 0.0001(18) 0.0022(19)
C6A 0.020(3) 0.022(3) 0.018(2) 0.0058(19) 0.003(2) 0.007(2)
C7A 0.021(3) 0.039(3) 0.023(3) 0.007(2) 0.004(2) 0.020(2)
C8A 0.013(2) 0.045(3) 0.020(2) 0.002(2) 0.004(2) 0.005(2)
C9A 0.020(3) 0.024(3) 0.014(2) -0.0025(19) 0.001(2) 0.003(2)
C10A 0.009(2) 0.038(3) 0.020(2) -0.008(2) 0.005(2) -0.007(2)
C11A 0.023(3) 0.022(3) 0.022(2) -0.003(2) 0.009(2) -0.006(2)
C12A 0.016(2) 0.021(2) 0.016(2) -0.0011(19) 0.004(2) 0.003(2)
C13A 0.015(2) 0.016(2) 0.017(2) 0.0000(18) 0.0101(19) 0.0070(19)
C14A 0.016(2) 0.031(3) 0.013(2) 0.001(2) 0.0043(19) 0.008(2)
C15A 0.017(3) 0.032(3) 0.021(2) -0.002(2) 0.002(2) 0.007(2)
C16A 0.027(3) 0.033(3) 0.017(2) 0.006(2) 0.002(2) 0.016(2)
C17A 0.028(3) 0.022(3) 0.023(3) 0.003(2) 0.010(2) 0.010(2)
C18A 0.020(3) 0.021(2) 0.016(2) -0.0006(19) 0.009(2) 0.010(2)
C19A 0.019(3) 0.026(3) 0.020(2) 0.001(2) 0.000(2) -0.002(2)
C20A 0.027(3) 0.046(3) 0.029(3) 0.001(2) -0.003(2) -0.007(3)
C21A 0.040(3) 0.025(3) 0.033(3) -0.003(2) 0.003(3) 0.003(2)
C23A 0.030(3) 0.026(3) 0.032(3) 0.001(2) 0.009(2) 0.001(2)
C24A 0.029(3) 0.011(2) 0.021(2) 0.0018(19) 0.006(2) 0.007(2)
C25A 0.040(3) 0.017(3) 0.025(3) -0.002(2) 0.009(2) -0.002(2)
C26A 0.006(2) 0.015(2) 0.022(2) 0.0043(19) 0.0088(19) -0.0016(18)
C27A 0.006(2) 0.018(2) 0.020(2) 0.0033(19) 0.0055(19) 0.0022(18)
C28A 0.020(3) 0.020(2) 0.021(2) 0.007(2) 0.008(2) -0.001(2)
C29A 0.021(3) 0.014(2) 0.040(3) 0.008(2) 0.012(2) 0.002(2)
C30A 0.019(3) 0.013(2) 0.030(3) -0.006(2) 0.007(2) -0.003(2)
C31A 0.011(2) 0.013(2) 0.024(2) -0.0015(19) 0.009(2) -0.0022(18)
C32A 0.016(2) 0.019(2) 0.017(2) 0.0037(19) 0.001(2) 0.003(2)
C33A 0.020(3) 0.030(3) 0.023(3) -0.001(2) 0.000(2) 0.004(2)
C34A 0.029(3) 0.041(3) 0.034(3) -0.014(3) 0.011(3) -0.003(3)
C35A 0.013(2) 0.019(2) 0.024(2) -0.004(2) 0.007(2) -0.003(2)
C36A 0.020(3) 0.023(3) 0.027(3) -0.003(2) 0.003(2) -0.003(2)
C37X 0.036(3) 0.029(3) 0.031(3) -0.005(2) 0.004(2) -0.016(2)
C37A 0.017(2) 0.008(2) 0.014(2) 0.0000(17) 0.0017(19) -0.0010(18)
C38A 0.021(2) 0.007(2) 0.012(2) 0.0042(17) 0.0046(19) 0.0025(18)
C39A 0.022(3) 0.023(3) 0.017(2) 0.003(2) 0.010(2) -0.006(2)
C40A 0.018(3) 0.054(4) 0.027(3) -0.003(2) -0.003(2) -0.012(3)
C41A 0.023(3) 0.019(2) 0.021(2) -0.0046(19) 0.009(2) -0.007(2)
C1S 0.040(4) 0.033(3) 0.065(4) 0.009(3) 0.017(3) 0.003(3)
C2S 0.068(5) 0.021(3) 0.099(5) 0.003(3) 0.064(5) 0.002(3)
C3S 0.084(5) 0.029(3) 0.053(4) -0.016(3) 0.045(4) -0.025(3)
C4S 0.046(4) 0.039(4) 0.046(3) -0.002(3) 0.013(3) -0.019(3)
C5S 0.039(3) 0.021(3) 0.044(3) -0.001(2) 0.012(3) 0.004(2)
C6S 0.045(4) 0.034(3) 0.043(3) -0.006(3) 0.017(3) 0.001(3)

loop_
_atom_type_symbol
_atom_type_description
_atom_type_scat_dispersion_real
_atom_type_scat_dispersion_imag
_atom_type_scat_source
C C 0.0033 0.0016 'International Tables Vol C Tables 4.2.6.8 and 6.1.1.4'
Ga Ga 0.2307 1.6083 'International Tables Vol C Tables 4.2.6.8 and 6.1.1.4'
N N 0.0061 0.0033 'International Tables Vol C Tables 4.2.6.8 and 6.1.1.4'
O O 0.0106 0.0060 'International Tables Vol C Tables 4.2.6.8 and 6.1.1.4'
H H 0.0000 0.0000 'International Tables Vol C Tables 4.2.6.8 and 6.1.1.4'

loop_
_geom_angle_atom_site_label_1
_geom_angle_atom_site_label_2
_geom_angle_atom_site_label_3
_geom_angle
_geom_angle_site_symmetry_3
N1 Ga1 C37 88.00(16) .
N1 Ga1 N2 81.29(13) .
C37 Ga1 N2 89.11(15) .
N1 Ga1 Ga1 130.61(10) 7_565
C37 Ga1 Ga1 134.99(13) 7_565
N2 Ga1 Ga1 115.44(9) 7_565
C13 N1 C1 119.2(3) .
C13 N1 Ga1 138.1(3) .
C1 N1 Ga1 98.1(2) .
N1 C1 C5 120.0(3) .
N1 C1 C2 106.1(3) .
C5 C1 C2 102.0(3) .
N1 C1 C38 110.2(3) .
C5 C1 C38 113.9(3) .
C2 C1 C38 102.4(3) .
C39 O2 C40 115.5(4) .
C2 N2 C25 119.4(3) .
C2 N2 Ga1 102.7(3) .
C25 N2 Ga1 137.8(3) .
N2 C2 C3 134.8(4) .
N2 C2 C1 116.4(4) .
C3 C2 C1 108.8(4) .
C12 C3 C4 119.9(4) .
C12 C3 C2 133.8(4) .
C4 C3 C2 106.3(4) .
C3 C4 C9 123.2(4) .
C3 C4 C5 114.0(4) .
C9 C4 C5 122.8(4) .
C6 C5 C4 119.5(4) .
C6 C5 C1 132.7(4) .
C4 C5 C1 107.7(4) .
C5 C6 C7 118.3(4) .
C5 C6 H6A 120.9 .
C7 C6 H6A 120.9 .
C8 C7 C6 122.8(5) .
C8 C7 H7A 118.6 .
C6 C7 H7A 118.6 .
C7 C8 C9 120.6(4) .
C7 C8 H8A 119.7 .
C9 C8 H8A 119.7 .
C10 C9 C4 115.7(4) .
C10 C9 C8 128.3(4) .
C4 C9 C8 116.0(4) .
C11 C10 C9 121.4(4) .
C11 C10 H10A 119.3 .
C9 C10 H10A 119.3 .
C10 C11 C12 121.7(4) .
C10 C11 H11A 119.1 .
C12 C11 H11A 119.1 .
C3 C12 C11 118.0(4) .
C3 C12 H12A 121.0 .
C11 C12 H12A 121.0 .
C18 C13 C14 119.5(4) .
C18 C13 N1 118.6(4) .
C14 C13 N1 122.0(4) .
C15 C14 C13 119.1(4) .
C15 C14 C19 118.6(4) .
C13 C14 C19 122.2(4) .
C16 C15 C14 121.4(5) .
C16 C15 H15B 119.3 .
C14 C15 H15B 119.3 .
C17 C16 C15 119.8(4) .
C17 C16 H16B 120.1 .
C15 C16 H16B 120.1 .
C16 C17 C18 120.9(4) .
C16 C17 H17A 119.5 .
C18 C17 H17A 119.5 .
C17 C18 C13 119.3(4) .
C17 C18 C22 118.7(4) .
C13 C18 C22 122.0(4) .
C18 C22 C23 110.5(4) .
C18 C22 C24 113.1(4) .
C23 C22 C24 110.2(4) .
C18 C22 H22A 107.6 .
C23 C22 H22A 107.6 .
C24 C22 H22A 107.6 .
C22 C23 H23A 109.5 .
C22 C23 H23B 109.5 .
H23A C23 H23B 109.5 .
C22 C23 H23C 109.5 .
H23A C23 H23C 109.5 .
H23B C23 H23C 109.5 .
C22 C24 H24A 109.5 .
C22 C24 H24B 109.5 .
H24A C24 H24B 109.5 .
C22 C24 H24C 109.5 .
H24A C24 H24C 109.5 .
H24B C24 H24C 109.5 .
C20' C19 C21 120.1(8) .
C20' C19 C14 115.6(8) .
C21 C19 C14 119.2(6) .
C21 C19 C20 110.0(6) .
C14 C19 C20 110.9(5) .
C20' C19 C21' 109.9(8) .
C14 C19 C21' 109.5(5) .
C20 C19 C21' 91.3(6) .
C20' C19 H19B 81.5 .
C21 C19 H19B 105.2 .
C14 C19 H19B 105.1 .
C20 C19 H19B 105.1 .
C21' C19 H19B 132.8 .
C30 C25 C26 121.6(4) .
C30 C25 N2 120.9(4) .
C26 C25 N2 117.6(4) .
C19 C20 H20A 109.5 .
C19 C20 H20E 109.5 .
H20A C20 H20E 109.5 .
C19 C20 H20F 109.5 .
H20A C20 H20F 109.5 .
H20E C20 H20F 109.5 .
C19 C21 H21D 109.5 .
C19 C21 H21E 109.5 .
H21D C21 H21E 109.5 .
C19 C21 H21F 109.5 .
H21D C21 H21F 109.5 .
H21E C21 H21F 109.5 .
C27 C26 C25 118.2(4) .
C27 C26 C31 121.4(4) .
C25 C26 C31 120.4(4) .
C19 C21' H21G 109.5 .
C19 C21' H21H 109.5 .
H21G C21' H21H 109.5 .
C19 C21' H21I 109.5 .
H21G C21' H21I 109.5 .
H21H C21' H21I 109.5 .
C19 C20' H20G 109.5 .
C19 C20' H20H 109.5 .
H20G C20' H20H 109.5 .
C19 C20' H20I 109.4 .
H20G C20' H20I 109.5 .
H20H C20' H20I 109.5 .
C28 C27 C26 120.9(4) .
C28 C27 H27A 119.6 .
C26 C27 H27A 119.6 .
C27 C28 C29 119.9(4) .
C27 C28 H28A 120.0 .
C29 C28 H28A 120.0 .
C28 C29 C30 122.1(5) .
C28 C29 H29A 118.9 .
C30 C29 H29A 118.9 .
C29 C30 C25 117.1(4) .
C29 C30 C34 120.8(4) .
C25 C30 C34 122.2(4) .
C26 C31 C33 113.2(4) .
C26 C31 C32 110.1(4) .
C33 C31 C32 111.8(4) .
C26 C31 H31A 107.1 .
C33 C31 H31A 107.1 .
C32 C31 H31A 107.1 .
C31 C32 H32A 109.5 .
C31 C32 H32B 109.5 .
H32A C32 H32B 109.5 .
C31 C32 H32C 109.5 .
H32A C32 H32C 109.5 .
H32B C32 H32C 109.5 .
C31 C33 H33A 109.5 .
C31 C33 H33B 109.5 .
H33A C33 H33B 109.5 .
C31 C33 H33C 109.5 .
H33A C33 H33C 109.5 .
H33B C33 H33C 109.5 .
C36' C34 C30 115.9(6) .
C36' C34 C35' 111.9(8) .
C30 C34 C35' 107.1(6) .
C36' C34 C36 84.4(8) .
C30 C34 C36 113.2(6) .
C30 C34 C35 110.4(6) .
C35' C34 C35 133.9(8) .
C36 C34 C35 108.8(7) .
C36' C34 H34B 124.6 .
C30 C34 H34B 108.1 .
C35' C34 H34B 83.9 .
C36 C34 H34B 108.1 .
C35 C34 H34B 108.1 .
C36' C34 H34A 107.1 .
C30 C34 H34A 107.2 .
C35' C34 H34A 107.3 .
C36 C34 H34A 127.4 .
C35 C34 H34A 86.1 .
C34 C35' H35A 109.5 .
C34 C35' H35B 109.5 .
H35A C35' H35B 109.5 .
C34 C35' H35C 109.5 .
H35A C35' H35C 109.5 .
H35B C35' H35C 109.5 .
C34 C36' H36D 109.5 .
C34 C36' H36E 109.5 .
H36D C36' H36E 109.5 .
C34 C36' H36F 109.5 .
H36D C36' H36F 109.5 .
H36E C36' H36F 109.5 .
C34 C35 H35D 109.5 .
C34 C35 H35E 109.5 .
H35D C35 H35E 109.5 .
C34 C35 H35F 109.5 .
H35D C35 H35F 109.5 .
H35E C35 H35F 109.5 .
C34 C36 H36A 109.5 .
C34 C36 H36B 109.5 .
H36A C36 H36B 109.5 .
C34 C36 H36C 109.5 .
H36A C36 H36C 109.5 .
H36B C36 H36C 109.5 .
C38 C37 C39 122.1(4) .
C38 C37 Ga1 106.0(3) .
C39 C37 Ga1 131.7(3) .
C37 C38 C41 127.7(4) .
C37 C38 C1 113.4(4) .
C41 C38 C1 118.6(4) .
O1 C39 O2 121.0(4) .
O1 C39 C37 126.3(4) .
O2 C39 C37 112.6(4) .
O2 C40 H40A 109.5 .
O2 C40 H40B 109.5 .
H40A C40 H40B 109.5 .
O2 C40 H40C 109.5 .
H40A C40 H40C 109.5 .
H40B C40 H40C 109.5 .
C38 C41 H41A 109.5 .
C38 C41 H41B 109.5 .
H41A C41 H41B 109.5 .
C38 C41 H41C 109.5 .
H41A C41 H41C 109.5 .
H41B C41 H41C 109.5 .
C13A N1A C1A 120.0(3) .
C13A N1A Ga2 139.1(3) .
C1A N1A Ga2 98.4(2) .
N1A C1A C5A 120.2(3) .
N1A C1A C2A 105.1(3) .
C5A C1A C2A 102.2(3) .
N1A C1A C38A 110.0(3) .
C5A C1A C38A 114.2(3) .
C2A C1A C38A 102.8(3) .
N1A Ga2 C37A 88.12(15) .
N1A Ga2 N2A 80.92(13) .
C37A Ga2 N2A 87.66(14) .
N1A Ga2 Ga2 130.34(10) 2
C37A Ga2 Ga2 126.32(12) 2
N2A Ga2 Ga2 128.35(8) 2
C39A O2A C40A 116.1(4) .
C2A N2A C26A 120.0(3) .
C2A N2A Ga2 102.1(3) .
C26A N2A Ga2 137.9(3) .
N2A C2A C3A 133.3(4) .
N2A C2A C1A 117.3(4) .
C3A C2A C1A 109.3(3) .
C12A C3A C4A 120.0(4) .
C12A C3A C2A 134.7(4) .
C4A C3A C2A 105.2(4) .
C5A C4A C3A 115.1(4) .
C5A C4A C9A 122.8(4) .
C3A C4A C9A 122.1(4) .
C6A C5A C4A 119.0(4) .
C6A C5A C1A 133.3(4) .
C4A C5A C1A 107.6(3) .
C5A C6A C7A 119.5(4) .
C5A C6A H6AA 120.3 .
C7A C6A H6AA 120.3 .
C8A C7A C6A 121.5(4) .
C8A C7A H7AA 119.2 .
C6A C7A H7AA 119.2 .
C7A C8A C9A 120.7(4) .
C7A C8A H8AA 119.6 .
C9A C8A H8AA 119.6 .
C8A C9A C4A 116.5(4) .
C8A C9A C10A 127.2(4) .
C4A C9A C10A 116.3(4) .
C11A C10A C9A 121.3(4) .
C11A C10A H10B 119.4 .
C9A C10A H10B 119.4 .
C10A C11A C12A 122.1(4) .
C10A C11A H11B 119.0 .
C12A C11A H11B 119.0 .
C3A C12A C11A 118.1(4) .
C3A C12A H12B 120.9 .
C11A C12A H12B 120.9 .
C14A C13A C18A 118.4(4) .
C14A C13A N1A 120.4(4) .
C18A C13A N1A 121.2(4) .
C13A C14A C15A 119.8(4) .
C13A C14A C19A 122.9(4) .
C15A C14A C19A 117.0(4) .
C16A C15A C14A 122.2(4) .
C16A C15A H15A 118.9 .
C14A C15A H15A 118.9 .
C15A C16A C17A 118.0(4) .
C15A C16A H16A 121.0 .
C17A C16A H16A 121.0 .
C18A C17A C16A 122.1(4) .
C18A C17A H17B 118.9 .
C16A C17A H17B 118.9 .
C17A C18A C13A 119.4(4) .
C17A C18A C24A 118.7(4) .
C13A C18A C24A 121.9(4) .
C14A C19A C21A 109.9(4) .
C14A C19A C20A 113.2(4) .
C21A C19A C20A 109.6(4) .
C14A C19A H19A 108.0 .
C21A C19A H19A 108.0 .
C20A C19A H19A 108.0 .
C19A C20A H20B 109.5 .
C19A C20A H20C 109.5 .
H20B C20A H20C 109.5 .
C19A C20A H20D 109.5 .
H20B C20A H20D 109.5 .
H20C C20A H20D 109.5 .
C19A C21A H21A 109.5 .
C19A C21A H21B 109.5 .
H21A C21A H21B 109.5 .
C19A C21A H21C 109.5 .
H21A C21A H21C 109.5 .
H21B C21A H21C 109.5 .
C24A C23A H23D 109.5 .
C24A C23A H23E 109.5 .
H23D C23A H23E 109.5 .
C24A C23A H23F 109.5 .
H23D C23A H23F 109.5 .
H23E C23A H23F 109.5 .
C18A C24A C23A 113.8(4) .
C18A C24A C25A 109.9(4) .
C23A C24A C25A 110.3(3) .
C18A C24A H24D 107.5 .
C23A C24A H24D 107.5 .
C25A C24A H24D 107.5 .
C24A C25A H25A 109.5 .
C24A C25A H25B 109.5 .
H25A C25A H25B 109.5 .
C24A C25A H25C 109.5 .
H25A C25A H25C 109.5 .
H25B C25A H25C 109.5 .
C27A C26A C31A 122.2(4) .
C27A C26A N2A 118.9(4) .
C31A C26A N2A 118.8(4) .
C28A C27A C26A 117.7(4) .
C28A C27A C32A 119.8(4) .
C26A C27A C32A 122.5(4) .
C29A C28A C27A 121.3(4) .
C29A C28A H28B 119.4 .
C27A C28A H28B 119.3 .
C28A C29A C30A 119.8(4) .
C28A C29A H29B 120.1 .
C30A C29A H29B 120.1 .
C29A C30A C31A 121.6(4) .
C29A C30A H30A 119.2 .
C31A C30A H30A 119.2 .
C30A C31A C26A 117.4(4) .
C30A C31A C35A 121.3(4) .
C26A C31A C35A 121.3(4) .
C27A C32A C33A 112.9(3) .
C27A C32A C34A 110.6(4) .
C33A C32A C34A 110.3(4) .
C27A C32A H32D 107.6 .
C33A C32A H32D 107.6 .
C34A C32A H32D 107.6 .
C32A C33A H33D 109.5 .
C32A C33A H33E 109.5 .
H33D C33A H33E 109.5 .
C32A C33A H33F 109.5 .
H33D C33A H33F 109.5 .
H33E C33A H33F 109.5 .
C32A C34A H34C 109.5 .
C32A C34A H34D 109.5 .
H34C C34A H34D 109.5 .
C32A C34A H34E 109.5 .
H34C C34A H34E 109.5 .
H34D C34A H34E 109.5 .
C31A C35A C37X 112.8(4) .
C31A C35A C36A 110.5(3) .
C37X C35A C36A 110.2(4) .
C31A C35A H35G 107.7 .
C37X C35A H35G 107.7 .
C36A C35A H35G 107.7 .
C35A C36A H36G 109.5 .
C35A C36A H36H 109.5 .
H36G C36A H36H 109.5 .
C35A C36A H36I 109.5 .
H36G C36A H36I 109.5 .
H36H C36A H36I 109.5 .
C35A C37X H37A 109.5 .
C35A C37X H37B 109.5 .
H37A C37X H37B 109.5 .
C35A C37X H37C 109.5 .
H37A C37X H37C 109.5 .
H37B C37X H37C 109.5 .
C38A C37A C39A 123.2(4) .
C38A C37A Ga2 106.7(3) .
C39A C37A Ga2 129.2(3) .
C37A C38A C41A 127.4(4) .
C37A C38A C1A 113.7(3) .
C41A C38A C1A 118.2(4) .
O1A C39A O2A 121.2(4) .
O1A C39A C37A 128.8(4) .
O2A C39A C37A 110.0(4) .
O2A C40A H40D 109.5 .
O2A C40A H40E 109.5 .
H40D C40A H40E 109.5 .
O2A C40A H40F 109.5 .
H40D C40A H40F 109.5 .
H40E C40A H40F 109.5 .
C38A C41A H41D 109.5 .
C38A C41A H41E 109.5 .
H41D C41A H41E 109.5 .
C38A C41A H41F 109.5 .
H41D C41A H41F 109.5 .
H41E C41A H41F 109.5 .
C2S C1S C6S 120.0(6) .
C2S C1S H1SA 120.0 .
C6S C1S H1SA 120.0 .
C1S C2S C3S 119.9(5) .
C1S C2S H2SA 120.0 .
C3S C2S H2SA 120.0 .
C2S C3S C4S 120.1(5) .
C2S C3S H3SA 119.9 .
C4S C3S H3SA 119.9 .
C5S C4S C3S 119.7(6) .
C5S C4S H4SA 120.1 .
C3S C4S H4SA 120.1 .
C4S C5S C6S 119.8(5) .
C4S C5S H5SA 120.1 .
C6S C5S H5SA 120.1 .
C5S C6S C1S 120.4(5) .
C5S C6S H6SB 119.8 .
C1S C6S H6SB 119.8 .

loop_
_geom_bond_atom_site_label_1
_geom_bond_atom_site_label_2
_geom_bond_distance
_geom_bond_site_symmetry_2
Ga1 N1 1.904(3) .
Ga1 C37 2.015(4) .
Ga1 N2 2.203(3) .
Ga1 Ga1 2.4159(10) 7_565
N1 C13 1.436(5) .
N1 C1 1.465(5) .
C1 C5 1.528(6) .
C1 C2 1.556(6) .
C1 C38 1.574(6) .
O1 C39 1.206(5) .
O2 C39 1.351(5) .
O2 C40 1.454(6) .
N2 C2 1.272(5) .
N2 C25 1.449(5) .
C2 C3 1.472(6) .
C3 C12 1.375(6) .
C3 C4 1.402(6) .
C4 C9 1.409(6) .
C4 C5 1.420(6) .
C5 C6 1.367(6) .
C6 C7 1.417(6) .
C6 H6A 0.9300 .
C7 C8 1.366(6) .
C7 H7A 0.9300 .
C8 C9 1.425(6) .
C8 H8A 0.9300 .
C9 C10 1.408(6) .
C10 C11 1.377(6) .
C10 H10A 0.9300 .
C11 C12 1.419(6) .
C11 H11A 0.9300 .
C12 H12A 0.9300 .
C13 C18 1.405(6) .
C13 C14 1.410(6) .
C14 C15 1.386(6) .
C14 C19 1.513(6) .
C15 C16 1.378(7) .
C15 H15B 0.9300 .
C16 C17 1.372(6) .
C16 H16B 0.9300 .
C17 C18 1.397(6) .
C17 H17A 0.9300 .
C18 C22 1.510(6) .
C22 C23 1.514(7) .
C22 C24 1.518(7) .
C22 H22A 0.9800 .
C23 H23A 0.9600 .
C23 H23B 0.9600 .
C23 H23C 0.9600 .
C24 H24A 0.9600 .
C24 H24B 0.9600 .
C24 H24C 0.9600 .
C19 C20' 1.357(14) .
C19 C21 1.438(10) .
C19 C20 1.604(11) .
C19 C21' 1.649(11) .
C19 H19B 0.9800 .
C25 C30 1.407(6) .
C25 C26 1.407(6) .
C20 H20A 0.9600 .
C20 H20E 0.9600 .
C20 H20F 0.9600 .
C21 H21D 0.9600 .
C21 H21E 0.9600 .
C21 H21F 0.9600 .
C26 C27 1.390(6) .
C26 C31 1.517(6) .
C21' H21G 0.9600 .
C21' H21H 0.9600 .
C21' H21I 0.9600 .
C20' H20G 0.9600 .
C20' H20H 0.9600 .
C20' H20I 0.9600 .
C27 C28 1.375(7) .
C27 H27A 0.9300 .
C28 C29 1.379(6) .
C28 H28A 0.9300 .
C29 C30 1.387(6) .
C29 H29A 0.9300 .
C30 C34 1.521(6) .
C31 C33 1.531(6) .
C31 C32 1.528(6) .
C31 H31A 0.9800 .
C32 H32A 0.9600 .
C32 H32B 0.9600 .
C32 H32C 0.9600 .
C33 H33A 0.9600 .
C33 H33B 0.9600 .
C33 H33C 0.9600 .
C34 C36' 1.461(13) .
C34 C35' 1.532(13) .
C34 C36 1.525(12) .
C34 C35 1.591(12) .
C34 H34B 0.9800 .
C34 H34A 0.9599 .
C35' H35A 0.9600 .
C35' H35B 0.9600 .
C35' H35C 0.9600 .
C36' H36D 0.9600 .
C36' H36E 0.9600 .
C36' H36F 0.9600 .
C35 H35D 0.9600 .
C35 H35E 0.9600 .
C35 H35F 0.9600 .
C36 H36A 0.9600 .
C36 H36B 0.9600 .
C36 H36C 0.9600 .
C37 C38 1.333(6) .
C37 C39 1.464(6) .
C38 C41 1.508(6) .
C40 H40A 0.9600 .
C40 H40B 0.9600 .
C40 H40C 0.9600 .
C41 H41A 0.9600 .
C41 H41B 0.9600 .
C41 H41C 0.9600 .
O1A C39A 1.211(5) .
N1A C13A 1.421(5) .
N1A C1A 1.478(5) .
N1A Ga2 1.921(3) .
C1A C5A 1.520(5) .
C1A C2A 1.560(5) .
C1A C38A 1.563(5) .
Ga2 C37A 1.990(4) .
Ga2 N2A 2.246(3) .
Ga2 Ga2 2.4362(9) 2
O2A C39A 1.354(5) .
O2A C40A 1.435(5) .
N2A C2A 1.270(5) .
N2A C26A 1.446(5) .
C2A C3A 1.469(5) .
C3A C12A 1.376(6) .
C3A C4A 1.410(6) .
C4A C5A 1.406(6) .
C4A C9A 1.412(6) .
C5A C6A 1.353(5) .
C6A C7A 1.424(6) .
C6A H6AA 0.9300 .
C7A C8A 1.363(6) .
C7A H7AA 0.9300 .
C8A C9A 1.406(6) .
C8A H8AA 0.9300 .
C9A C10A 1.412(6) .
C10A C11A 1.364(6) .
C10A H10B 0.9300 .
C11A C12A 1.414(6) .
C11A H11B 0.9300 .
C12A H12B 0.9300 .
C13A C14A 1.403(6) .
C13A C18A 1.418(6) .
C14A C15A 1.402(6) .
C14A C19A 1.517(6) .
C15A C16A 1.367(6) .
C15A H15A 0.9300 .
C16A C17A 1.395(6) .
C16A H16A 0.9300 .
C17A C18A 1.389(6) .
C17A H17B 0.9300 .
C18A C24A 1.517(6) .
C19A C21A 1.521(6) .
C19A C20A 1.537(6) .
C19A H19A 0.9800 .
C20A H20B 0.9600 .
C20A H20C 0.9600 .
C20A H20D 0.9600 .
C21A H21A 0.9600 .
C21A H21B 0.9600 .
C21A H21C 0.9600 .
C23A C24A 1.530(6) .
C23A H23D 0.9600 .
C23A H23E 0.9600 .
C23A H23F 0.9600 .
C24A C25A 1.537(6) .
C24A H24D 0.9800 .
C25A H25A 0.9600 .
C25A H25B 0.9600 .
C25A H25C 0.9600 .
C26A C27A 1.401(5) .
C26A C31A 1.401(6) .
C27A C28A 1.391(6) .
C27A C32A 1.514(6) .
C28A C29A 1.380(6) .
C28A H28B 0.9300 .
C29A C30A 1.382(6) .
C29A H29B 0.9300 .
C30A C31A 1.393(6) .
C30A H30A 0.9300 .
C31A C35A 1.514(6) .
C32A C33A 1.524(6) .
C32A C34A 1.536(6) .
C32A H32D 0.9800 .
C33A H33D 0.9600 .
C33A H33E 0.9600 .
C33A H33F 0.9600 .
C34A H34C 0.9600 .
C34A H34D 0.9600 .
C34A H34E 0.9600 .
C35A C37X 1.524(6) .
C35A C36A 1.528(6) .
C35A H35G 0.9800 .
C36A H36G 0.9600 .
C36A H36H 0.9600 .
C36A H36I 0.9600 .
C37X H37A 0.9600 .
C37X H37B 0.9600 .
C37X H37C 0.9600 .
C37A C38A 1.344(6) .
C37A C39A 1.457(6) .
C38A C41A 1.514(5) .
C40A H40D 0.9600 .
C40A H40E 0.9600 .
C40A H40F 0.9600 .
C41A H41D 0.9600 .
C41A H41E 0.9600 .
C41A H41F 0.9600 .
C1S C2S 1.361(8) .
C1S C6S 1.379(7) .
C1S H1SA 0.9300 .
C2S C3S 1.371(8) .
C2S H2SA 0.9300 .
C3S C4S 1.386(8) .
C3S H3SA 0.9300 .
C4S C5S 1.369(7) .
C4S H4SA 0.9300 .
C5S C6S 1.367(7) .
C5S H5SA 0.9300 .
C6S H6SB 0.9300 .

loop_
_geom_torsion_atom_site_label_1
_geom_torsion_atom_site_label_2
_geom_torsion_atom_site_label_3
_geom_torsion_atom_site_label_4
_geom_torsion
_geom_torsion_site_symmetry_1
_geom_torsion_site_symmetry_4
C37 Ga1 N1 C13 112.7(4) . .
N2 Ga1 N1 C13 -157.9(4) . .
Ga1 Ga1 N1 C13 -41.7(5) 7_565 .
C37 Ga1 N1 C1 -41.1(3) . .
N2 Ga1 N1 C1 48.3(2) . .
Ga1 Ga1 N1 C1 164.45(18) 7_565 .
C13 N1 C1 C5 24.6(6) . .
Ga1 N1 C1 C5 -175.1(3) . .
C13 N1 C1 C2 139.2(4) . .
Ga1 N1 C1 C2 -60.5(3) . .
C13 N1 C1 C38 -110.6(4) . .
Ga1 N1 C1 C38 49.7(3) . .
N1 Ga1 N2 C2 -29.6(3) . .
C37 Ga1 N2 C2 58.5(3) . .
Ga1 Ga1 N2 C2 -160.6(2) 7_565 .
N1 Ga1 N2 C25 155.0(4) . .
C37 Ga1 N2 C25 -116.9(4) . .
Ga1 Ga1 N2 C25 24.0(4) 7_565 .
C25 N2 C2 C3 -6.0(7) . .
Ga1 N2 C2 C3 177.5(4) . .
C25 N2 C2 C1 177.1(3) . .
Ga1 N2 C2 C1 0.7(4) . .
N1 C1 C2 N2 39.9(5) . .
C5 C1 C2 N2 166.3(4) . .
C38 C1 C2 N2 -75.7(4) . .
N1 C1 C2 C3 -137.7(3) . .
C5 C1 C2 C3 -11.3(4) . .
C38 C1 C2 C3 106.7(4) . .
N2 C2 C3 C12 10.0(9) . .
C1 C2 C3 C12 -173.0(5) . .
N2 C2 C3 C4 -167.5(5) . .
C1 C2 C3 C4 9.5(4) . .
C12 C3 C4 C9 -1.1(7) . .
C2 C3 C4 C9 176.8(4) . .
C12 C3 C4 C5 178.5(4) . .
C2 C3 C4 C5 -3.6(5) . .
C3 C4 C5 C6 177.6(4) . .
C9 C4 C5 C6 -2.8(7) . .
C3 C4 C5 C1 -3.8(5) . .
C9 C4 C5 C1 175.7(4) . .
N1 C1 C5 C6 -56.0(7) . .
C2 C1 C5 C6 -172.7(5) . .
C38 C1 C5 C6 77.7(6) . .
N1 C1 C5 C4 125.8(4) . .
C2 C1 C5 C4 9.0(4) . .
C38 C1 C5 C4 -100.5(4) . .
C4 C5 C6 C7 1.3(6) . .
C1 C5 C6 C7 -176.8(4) . .
C5 C6 C7 C8 0.5(7) . .
C6 C7 C8 C9 -0.9(7) . .
C3 C4 C9 C10 0.9(6) . .
C5 C4 C9 C10 -178.6(4) . .
C3 C4 C9 C8 -178.1(4) . .
C5 C4 C9 C8 2.4(6) . .
C7 C8 C9 C10 -179.4(4) . .
C7 C8 C9 C4 -0.5(7) . .
C4 C9 C10 C11 0.5(7) . .
C8 C9 C10 C11 179.4(4) . .
C9 C10 C11 C12 -1.8(7) . .
C4 C3 C12 C11 -0.2(6) . .
C2 C3 C12 C11 -177.4(4) . .
C10 C11 C12 C3 1.7(7) . .
C1 N1 C13 C18 -93.5(5) . .
Ga1 N1 C13 C18 116.5(4) . .
C1 N1 C13 C14 87.3(5) . .
Ga1 N1 C13 C14 -62.6(6) . .
C18 C13 C14 C15 -0.2(6) . .
N1 C13 C14 C15 179.0(4) . .
C18 C13 C14 C19 175.9(4) . .
N1 C13 C14 C19 -5.0(7) . .
C13 C14 C15 C16 0.5(7) . .
C19 C14 C15 C16 -175.7(4) . .
C14 C15 C16 C17 0.4(7) . .
C15 C16 C17 C18 -1.6(7) . .
C16 C17 C18 C13 1.9(7) . .
C16 C17 C18 C22 -179.7(4) . .
C14 C13 C18 C17 -1.0(6) . .
N1 C13 C18 C17 179.8(4) . .
C14 C13 C18 C22 -179.4(4) . .
N1 C13 C18 C22 1.5(6) . .
C17 C18 C22 C23 66.8(6) . .
C13 C18 C22 C23 -114.8(5) . .
C17 C18 C22 C24 -57.3(6) . .
C13 C18 C22 C24 121.1(5) . .
C15 C14 C19 C20' -78.2(9) . .
C13 C14 C19 C20' 105.7(8) . .
C15 C14 C19 C21 76.6(7) . .
C13 C14 C19 C21 -99.5(7) . .
C15 C14 C19 C20 -52.8(7) . .
C13 C14 C19 C20 131.2(6) . .
C15 C14 C19 C21' 46.6(7) . .
C13 C14 C19 C21' -129.5(6) . .
C2 N2 C25 C30 76.4(5) . .
Ga1 N2 C25 C30 -108.7(4) . .
C2 N2 C25 C26 -102.4(5) . .
Ga1 N2 C25 C26 72.4(5) . .
C30 C25 C26 C27 -5.0(6) . .
N2 C25 C26 C27 173.8(4) . .
C30 C25 C26 C31 176.5(4) . .
N2 C25 C26 C31 -4.7(6) . .
C25 C26 C27 C28 1.0(7) . .
C31 C26 C27 C28 179.5(4) . .
C26 C27 C28 C29 2.5(7) . .
C27 C28 C29 C30 -2.1(8) . .
C28 C29 C30 C25 -1.8(7) . .
C28 C29 C30 C34 177.1(5) . .
C26 C25 C30 C29 5.4(6) . .
N2 C25 C30 C29 -173.4(4) . .
C26 C25 C30 C34 -173.5(4) . .
N2 C25 C30 C34 7.7(7) . .
C27 C26 C31 C33 38.9(6) . .
C25 C26 C31 C33 -142.7(4) . .
C27 C26 C31 C32 -87.1(5) . .
C25 C26 C31 C32 91.4(5) . .
C29 C30 C34 C36' 28.8(9) . .
C25 C30 C34 C36' -152.3(7) . .
C29 C30 C34 C35' -96.8(7) . .
C25 C30 C34 C35' 82.0(7) . .
C29 C30 C34 C36 -66.2(8) . .
C25 C30 C34 C36 112.6(7) . .
C29 C30 C34 C35 56.0(7) . .
C25 C30 C34 C35 -125.2(6) . .
N1 Ga1 C37 C38 25.3(3) . .
N2 Ga1 C37 C38 -56.0(3) . .
Ga1 Ga1 C37 C38 177.7(2) 7_565 .
N1 Ga1 C37 C39 -159.7(4) . .
N2 Ga1 C37 C39 119.0(4) . .
Ga1 Ga1 C37 C39 -7.3(5) 7_565 .
C39 C37 C38 C41 -2.7(7) . .
Ga1 C37 C38 C41 172.9(4) . .
C39 C37 C38 C1 -176.5(4) . .
Ga1 C37 C38 C1 -1.0(4) . .
N1 C1 C38 C37 -34.3(5) . .
C5 C1 C38 C37 -172.5(4) . .
C2 C1 C38 C37 78.2(4) . .
N1 C1 C38 C41 151.2(4) . .
C5 C1 C38 C41 13.1(5) . .
C2 C1 C38 C41 -96.2(4) . .
C40 O2 C39 O1 -2.6(7) . .
C40 O2 C39 C37 178.8(4) . .
C38 C37 C39 O1 120.9(5) . .
Ga1 C37 C39 O1 -53.3(7) . .
C38 C37 C39 O2 -60.6(6) . .
Ga1 C37 C39 O2 125.1(4) . .
C13A N1A C1A C5A -18.7(5) . .
Ga2 N1A C1A C5A 176.0(3) . .
C13A N1A C1A C2A -133.0(4) . .
Ga2 N1A C1A C2A 61.7(3) . .
C13A N1A C1A C38A 117.0(4) . .
Ga2 N1A C1A C38A -48.3(3) . .
C13A N1A Ga2 C37A -120.1(4) . .
C1A N1A Ga2 C37A 40.2(2) . .
C13A N1A Ga2 N2A 151.9(4) . .
C1A N1A Ga2 N2A -47.7(2) . .
C13A N1A Ga2 Ga2 18.4(5) . 2
C1A N1A Ga2 Ga2 178.76(17) . 2
N1A Ga2 N2A C2A 27.1(3) . .
C37A Ga2 N2A C2A -61.4(3) . .
Ga2 Ga2 N2A C2A 162.2(2) 2 .
N1A Ga2 N2A C26A -155.4(4) . .
C37A Ga2 N2A C26A 116.1(4) . .
Ga2 Ga2 N2A C26A -20.3(4) 2 .
C26A N2A C2A C3A 8.3(7) . .
Ga2 N2A C2A C3A -173.7(4) . .
C26A N2A C2A C1A -175.0(3) . .
Ga2 N2A C2A C1A 3.1(4) . .
N1A C1A C2A N2A -43.6(4) . .
C5A C1A C2A N2A -169.9(3) . .
C38A C1A C2A N2A 71.5(4) . .
N1A C1A C2A C3A 133.9(3) . .
C5A C1A C2A C3A 7.6(4) . .
C38A C1A C2A C3A -111.0(3) . .
N2A C2A C3A C12A -6.4(8) . .
C1A C2A C3A C12A 176.6(4) . .
N2A C2A C3A C4A 171.3(4) . .
C1A C2A C3A C4A -5.7(4) . .
C12A C3A C4A C5A 179.4(4) . .
C2A C3A C4A C5A 1.3(5) . .
C12A C3A C4A C9A 0.7(6) . .
C2A C3A C4A C9A -177.4(4) . .
C3A C4A C5A C6A 179.7(4) . .
C9A C4A C5A C6A -1.7(6) . .
C3A C4A C5A C1A 3.8(5) . .
C9A C4A C5A C1A -177.6(4) . .
N1A C1A C5A C6A 62.4(6) . .
C2A C1A C5A C6A 178.2(4) . .
C38A C1A C5A C6A -71.6(6) . .
N1A C1A C5A C4A -122.5(4) . .
C2A C1A C5A C4A -6.7(4) . .
C38A C1A C5A C4A 103.5(4) . .
C4A C5A C6A C7A 1.0(6) . .
C1A C5A C6A C7A 175.7(4) . .
C5A C6A C7A C8A -0.5(7) . .
C6A C7A C8A C9A 0.6(7) . .
C7A C8A C9A C4A -1.2(6) . .
C7A C8A C9A C10A 179.2(4) . .
C5A C4A C9A C8A 1.7(6) . .
C3A C4A C9A C8A -179.7(4) . .
C5A C4A C9A C10A -178.6(4) . .
C3A C4A C9A C10A -0.1(6) . .
C8A C9A C10A C11A 178.9(4) . .
C4A C9A C10A C11A -0.7(6) . .
C9A C10A C11A C12A 0.9(7) . .
C4A C3A C12A C11A -0.6(6) . .
C2A C3A C12A C11A 176.9(4) . .
C10A C11A C12A C3A -0.2(6) . .
C1A N1A C13A C14A 75.7(5) . .
Ga2 N1A C13A C14A -126.8(4) . .
C1A N1A C13A C18A -105.0(4) . .
Ga2 N1A C13A C18A 52.5(6) . .
C18A C13A C14A C15A 1.6(6) . .
N1A C13A C14A C15A -179.0(4) . .
C18A C13A C14A C19A -172.7(4) . .
N1A C13A C14A C19A 6.6(6) . .
C13A C14A C15A C16A -0.6(6) . .
C19A C14A C15A C16A 174.1(4) . .
C14A C15A C16A C17A -0.7(7) . .
C15A C16A C17A C18A 1.0(6) . .
C16A C17A C18A C13A 0.1(6) . .
C16A C17A C18A C24A 177.8(4) . .
C14A C13A C18A C17A -1.4(6) . .
N1A C13A C18A C17A 179.2(4) . .
C14A C13A C18A C24A -179.0(4) . .
N1A C13A C18A C24A 1.7(6) . .
C13A C14A C19A C21A 107.7(5) . .
C15A C14A C19A C21A -66.8(5) . .
C13A C14A C19A C20A -129.4(4) . .
C15A C14A C19A C20A 56.1(5) . .
C17A C18A C24A C23A 34.7(5) . .
C13A C18A C24A C23A -147.7(4) . .
C17A C18A C24A C25A -89.6(4) . .
C13A C18A C24A C25A 88.0(5) . .
C2A N2A C26A C27A 90.1(5) . .
Ga2 N2A C26A C27A -87.1(5) . .
C2A N2A C26A C31A -90.1(5) . .
Ga2 N2A C26A C31A 92.7(5) . .
C31A C26A C27A C28A -1.1(6) . .
N2A C26A C27A C28A 178.7(3) . .
C31A C26A C27A C32A 176.3(4) . .
N2A C26A C27A C32A -3.8(6) . .
C26A C27A C28A C29A -1.2(6) . .
C32A C27A C28A C29A -178.7(4) . .
C27A C28A C29A C30A 2.3(7) . .
C28A C29A C30A C31A -1.2(7) . .
C29A C30A C31A C26A -1.0(6) . .
C29A C30A C31A C35A 178.8(4) . .
C27A C26A C31A C30A 2.1(6) . .
N2A C26A C31A C30A -177.7(4) . .
C27A C26A C31A C35A -177.6(4) . .
N2A C26A C31A C35A 2.6(6) . .
C28A C27A C32A C33A -51.5(5) . .
C26A C27A C32A C33A 131.1(4) . .
C28A C27A C32A C34A 72.6(5) . .
C26A C27A C32A C34A -104.8(5) . .
C30A C31A C35A C37X -27.1(6) . .
C26A C31A C35A C37X 152.6(4) . .
C30A C31A C35A C36A 96.7(5) . .
C26A C31A C35A C36A -83.6(5) . .
N1A Ga2 C37A C38A -24.8(3) . .
N2A Ga2 C37A C38A 56.2(3) . .
Ga2 Ga2 C37A C38A -166.0(2) 2 .
N1A Ga2 C37A C39A 165.7(4) . .
N2A Ga2 C37A C39A -113.3(4) . .
Ga2 Ga2 C37A C39A 24.4(4) 2 .
C39A C37A C38A C41A 1.5(7) . .
Ga2 C37A C38A C41A -168.8(3) . .
C39A C37A C38A C1A 171.2(4) . .
Ga2 C37A C38A C1A 0.9(4) . .
N1A C1A C38A C37A 33.6(5) . .
C5A C1A C38A C37A 172.2(3) . .
C2A C1A C38A C37A -78.0(4) . .
N1A C1A C38A C41A -155.7(3) . .
C5A C1A C38A C41A -17.1(5) . .
C2A C1A C38A C41A 92.7(4) . .
C40A O2A C39A O1A -3.2(6) . .
C40A O2A C39A C37A 179.2(3) . .
C38A C37A C39A O1A 40.3(7) . .
Ga2 C37A C39A O1A -151.7(4) . .
C38A C37A C39A O2A -142.3(4) . .
Ga2 C37A C39A O2A 25.7(5) . .
C6S C1S C2S C3S -1.0(8) . .
C1S C2S C3S C4S 0.6(8) . .
C2S C3S C4S C5S -0.6(8) . .
C3S C4S C5S C6S 0.9(8) . .
C4S C5S C6S C1S -1.3(8) . .
C2S C1S C6S C5S 1.4(8) . .
